data_4021127
loop_
_publ_author_name
'Monika Mazik'
'Wolfgang Radunz'
'Roland Boese'

_publ_section_title
;
 Molecular Recognition of Carbohydrates with Acyclic Pyridine-Based Receptors
;
_journal_name_full 'Journal of Organic Chemistry'
_journal_page_first 7448
_journal_page_last 7462
_journal_paper_doi 10.1021/jo048979k
_journal_volume 69
_journal_year 2004
_chemical_formula_sum 'C27 H24 N6 O3'
_chemical_formula_weight 480.52
_space_group_IT_number 2
_symmetry_cell_setting triclinic
_symmetry_space_group_name_Hall '-P 1'
_symmetry_space_group_name_H-M 'P -1'
_cell_angle_alpha 81.380(3)
_cell_angle_beta 81.034(3)
_cell_angle_gamma 78.366(3)
_cell_formula_units_Z 4
_cell_length_a 8.5933(13)
_cell_length_b 11.5680(17)
_cell_length_c 24.985(4)
_cell_measurement_temperature 203(2)
_cell_volume 2384.8(6)
_diffrn_ambient_temperature 203(2)
_exptl_crystal_density_diffrn 1.338
_cod_database_code 4021127

loop_
_symmetry_equiv_pos_as_xyz
'x, y, z'
'-x, -y, -z'

loop_
_atom_site_label
_atom_site_type_symbol
_atom_site_fract_x
_atom_site_fract_y
_atom_site_fract_z
_atom_site_U_iso_or_equiv
_atom_site_adp_type
_atom_site_occupancy
_atom_site_symmetry_multiplicity
_atom_site_calc_flag
_atom_site_refinement_flags
_atom_site_disorder_assembly
_atom_site_disorder_group
N1 N 1.46854(17) 1.08367(12) 0.05415(6) 0.0386(3) Uani 1 1 d . . .
H1 H 1.5041 1.0075 0.0670 0.046 Uiso 1 1 d R . .
N2 N 1.73363(18) 1.08389(14) 0.02517(6) 0.0479(4) Uani 1 1 d . . .
N3 N 0.66597(15) 1.01502(11) 0.17443(5) 0.0324(3) Uani 1 1 d . . .
H3 H 0.6960 0.9389 0.1677 0.039 Uiso 1 1 d R . .
N4 N 0.44211(16) 0.96571(12) 0.22860(5) 0.0348(3) Uani 1 1 d . . .
N5 N 1.18548(17) 0.70358(12) 0.23765(5) 0.0365(3) Uani 1 1 d . . .
H5 H 1.0927 0.7472 0.2512 0.044 Uiso 1 1 d R . .
N6 N 1.18829(18) 0.60502(12) 0.32409(6) 0.0418(3) Uani 1 1 d . . .
N7 N 0.89889(17) 0.67432(13) 0.46602(5) 0.0415(3) Uani 1 1 d . . .
H7 H 0.9439 0.6678 0.4313 0.050 Uiso 1 1 d R . .
N8 N 1.15579(18) 0.61790(14) 0.48638(6) 0.0477(4) Uani 1 1 d . . .
N9 N 0.13411(16) 0.83359(12) 0.36708(5) 0.0362(3) Uani 1 1 d . . .
H9 H 0.1669 0.7678 0.3502 0.043 Uiso 1 1 d R . .
N10 N -0.06960(17) 0.88263(12) 0.31422(5) 0.0382(3) Uani 1 1 d . . .
N11 N 0.66551(17) 0.70623(12) 0.23412(5) 0.0369(3) Uani 1 1 d . . .
H11 H 0.5943 0.7737 0.2387 0.044 Uiso 1 1 d R . .
N12 N 0.71107(17) 0.77908(11) 0.14400(5) 0.0361(3) Uani 1 1 d . . .
O1 O 1.24418(16) 1.22259(13) 0.04856(6) 0.0679(5) Uani 1 1 d . . .
O2 O 0.75170(16) 1.19135(11) 0.16506(7) 0.0595(4) Uani 1 1 d . . .
O3 O 1.36853(16) 0.68558(11) 0.16137(5) 0.0495(3) Uani 1 1 d . . .
O4 O 0.66016(16) 0.69990(15) 0.51998(5) 0.0600(4) Uani 1 1 d . . .
O5 O 0.21004(17) 0.94134(14) 0.42455(7) 0.0672(4) Uani 1 1 d . . .
O6 O 0.80993(17) 0.54597(12) 0.28016(5) 0.0565(4) Uani 1 1 d . . .
C1 C 1.21159(19) 1.04022(14) 0.10154(6) 0.0324(3) Uani 1 1 d . . .
C2 C 1.05039(19) 1.08704(14) 0.11442(6) 0.0323(3) Uani 1 1 d . . .
H2 H 1.0088 1.1664 0.0991 0.039 Uiso 1 1 d R . .
C3 C 0.94805(18) 1.02140(13) 0.14855(6) 0.0318(3) Uani 1 1 d . . .
C4 C 1.00909(19) 0.90710(13) 0.17194(6) 0.0325(3) Uani 1 1 d . . .
H4 H 0.9396 0.8611 0.1960 0.039 Uiso 1 1 d R . .
C5 C 1.17075(19) 0.86000(13) 0.16031(6) 0.0325(3) Uani 1 1 d . . .
C6 C 1.27108(19) 0.92546(14) 0.12414(6) 0.0333(3) Uani 1 1 d . . .
H6 H 1.3815 0.8908 0.1147 0.040 Uiso 1 1 d R . .
C7 C 1.3087(2) 1.12325(15) 0.06539(6) 0.0370(4) Uani 1 1 d . . .
C8 C 1.5857(2) 1.14674(15) 0.02493(6) 0.0372(4) Uani 1 1 d . . .
C9 C 1.8513(2) 1.1392(2) -0.00148(9) 0.0579(5) Uani 1 1 d . . .
H9A H 1.9594 1.0962 -0.0018 0.070 Uiso 1 1 d R . .
C10 C 1.8275(3) 1.2519(2) -0.02892(9) 0.0571(5) Uani 1 1 d . . .
H10 H 1.9169 1.2860 -0.0478 0.069 Uiso 1 1 d R . .
C11 C 1.6741(3) 1.31623(17) -0.02899(7) 0.0489(5) Uani 1 1 d . . .
C12 C 1.5499(2) 1.26199(16) -0.00127(7) 0.0430(4) Uani 1 1 d . . .
H12 H 1.4410 1.3034 -0.0001 0.052 Uiso 1 1 d R . .
C13 C 1.6432(3) 1.4399(2) -0.05848(10) 0.0705(7) Uani 1 1 d . . .
H13A H 1.6661 1.4953 -0.0365 0.106 Uiso 1 1 d R . .
H13B H 1.5317 1.4607 -0.0646 0.106 Uiso 1 1 d R . .
H13C H 1.7112 1.4437 -0.0933 0.106 Uiso 1 1 d R . .
C14 C 0.77936(19) 1.08442(14) 0.16282(7) 0.0353(3) Uani 1 1 d . . .
C15 C 0.50536(18) 1.05220(13) 0.19608(6) 0.0316(3) Uani 1 1 d . . .
C16 C 0.2878(2) 0.99444(16) 0.24944(7) 0.0409(4) Uani 1 1 d . . .
H16 H 0.2395 0.9338 0.2727 0.049 Uiso 1 1 d R . .
C17 C 0.1945(2) 1.10564(17) 0.23965(7) 0.0438(4) Uani 1 1 d . . .
H17 H 0.0845 1.1213 0.2557 0.053 Uiso 1 1 d R . .
C18 C 0.2613(2) 1.19461(15) 0.20592(7) 0.0416(4) Uani 1 1 d . . .
C19 C 0.4204(2) 1.16661(14) 0.18376(7) 0.0373(4) Uani 1 1 d . . .
H19 H 0.4711 1.2254 0.1600 0.045 Uiso 1 1 d R . .
C20 C 0.1635(2) 1.31625(18) 0.19294(10) 0.0597(5) Uani 1 1 d . . .
H20A H 0.0567 1.3087 0.1876 0.090 Uiso 1 1 d R . .
H20B H 0.2145 1.3559 0.1598 0.090 Uiso 1 1 d R . .
H20C H 0.1564 1.3626 0.2228 0.090 Uiso 1 1 d R . .
C21 C 1.2500(2) 0.74101(14) 0.18579(6) 0.0352(3) Uani 1 1 d . . .
C22 C 1.2508(2) 0.60275(13) 0.27173(6) 0.0351(3) Uani 1 1 d . . .
C23 C 1.2460(2) 0.51447(16) 0.36017(7) 0.0479(4) Uani 1 1 d . . .
H23 H 1.2018 0.5150 0.3979 0.058 Uiso 1 1 d R . .
C24 C 1.3654(2) 0.42226(15) 0.34603(7) 0.0464(4) Uani 1 1 d . . .
H24 H 1.4019 0.3589 0.3732 0.056 Uiso 1 1 d R . .
C25 C 1.4323(2) 0.42008(14) 0.29202(7) 0.0421(4) Uani 1 1 d . . .
C26 C 1.3726(2) 0.51234(14) 0.25386(7) 0.0391(4) Uani 1 1 d . . .
H26 H 1.4145 0.5137 0.2159 0.047 Uiso 1 1 d R . .
C27 C 1.5688(3) 0.32412(17) 0.27500(9) 0.0593(5) Uani 1 1 d . . .
H27A H 1.6693 0.3451 0.2795 0.089 Uiso 1 1 d R . .
H27B H 1.5687 0.3155 0.2370 0.089 Uiso 1 1 d R . .
H27C H 1.5565 0.2496 0.2974 0.089 Uiso 1 1 d R . .
C31 C 0.6531(2) 0.70794(14) 0.42540(6) 0.0360(3) Uani 1 1 d . . .
C32 C 0.4968(2) 0.77005(15) 0.43053(6) 0.0374(4) Uani 1 1 d . . .
H32 H 0.4506 0.8004 0.4643 0.045 Uiso 1 1 d R . .
C33 C 0.4063(2) 0.78879(14) 0.38769(6) 0.0366(3) Uani 1 1 d . . .
C34 C 0.4754(2) 0.74605(14) 0.33857(6) 0.0357(3) Uani 1 1 d . . .
H34 H 0.4141 0.7593 0.3085 0.043 Uiso 1 1 d R . .
C35 C 0.6321(2) 0.68417(14) 0.33273(6) 0.0355(3) Uani 1 1 d . . .
C36 C 0.7209(2) 0.66416(14) 0.37639(6) 0.0365(3) Uani 1 1 d . . .
H36 H 0.8288 0.6204 0.3727 0.044 Uiso 1 1 d R . .
C37 C 0.7376(2) 0.69306(15) 0.47487(7) 0.0400(4) Uani 1 1 d . . .
C38 C 1.0055(2) 0.66328(15) 0.50504(7) 0.0397(4) Uani 1 1 d . . .
C39 C 1.2632(2) 0.60474(18) 0.52122(9) 0.0543(5) Uani 1 1 d . . .
H39 H 1.3723 0.5715 0.5089 0.065 Uiso 1 1 d R . .
C40 C 1.2270(3) 0.63425(18) 0.57345(9) 0.0551(5) Uani 1 1 d . . .
H40 H 1.3090 0.6212 0.5969 0.066 Uiso 1 1 d R . .
C41 C 1.0716(3) 0.68455(18) 0.59181(8) 0.0506(5) Uani 1 1 d . . .
C42 C 0.9589(2) 0.69995(17) 0.55623(7) 0.0467(4) Uani 1 1 d . . .
H42 H 0.8496 0.7358 0.5669 0.056 Uiso 1 1 d R . .
C43 C 1.0245(3) 0.7210(2) 0.64813(9) 0.0733(7) Uani 1 1 d . . .
H43A H 1.0578 0.6546 0.6751 0.110 Uiso 1 1 d R . .
H43B H 0.9092 0.7461 0.6546 0.110 Uiso 1 1 d R . .
H43C H 1.0764 0.7865 0.6511 0.110 Uiso 1 1 d R . .
C44 C 0.2409(2) 0.86214(16) 0.39566(7) 0.0408(4) Uani 1 1 d . . .
C45 C -0.02148(19) 0.89566(14) 0.36123(6) 0.0344(3) Uani 1 1 d . . .
C46 C -0.2199(2) 0.93549(16) 0.30721(7) 0.0428(4) Uani 1 1 d . . .
H46 H -0.2570 0.9286 0.2737 0.051 Uiso 1 1 d R . .
C47 C -0.3239(2) 0.99942(15) 0.34423(8) 0.0441(4) Uani 1 1 d . . .
H47 H -0.4310 1.0340 0.3369 0.053 Uiso 1 1 d R . .
C48 C -0.2724(2) 1.01257(15) 0.39286(8) 0.0442(4) Uani 1 1 d . . .
C49 C -0.1168(2) 0.96008(15) 0.40086(7) 0.0406(4) Uani 1 1 d . . .
H49 H -0.0753 0.9677 0.4334 0.049 Uiso 1 1 d R . .
C50 C -0.3829(3) 1.0785(2) 0.43524(10) 0.0655(6) Uani 1 1 d . . .
H50A H -0.3337 1.0686 0.4684 0.098 Uiso 1 1 d R . .
H50B H -0.4816 1.0471 0.4430 0.098 Uiso 1 1 d R . .
H50C H -0.4062 1.1623 0.4215 0.098 Uiso 1 1 d R . .
C51 C 0.7119(2) 0.63715(15) 0.28033(7) 0.0383(4) Uani 1 1 d . . .
C52 C 0.71792(19) 0.68155(14) 0.18011(6) 0.0334(3) Uani 1 1 d . . .
C53 C 0.7496(2) 0.76391(15) 0.09115(7) 0.0395(4) Uani 1 1 d . . .
H53 H 0.7449 0.8333 0.0646 0.047 Uiso 1 1 d R . .
C54 C 0.7962(2) 0.65400(15) 0.07302(7) 0.0392(4) Uani 1 1 d . . .
H54 H 0.8214 0.6473 0.0347 0.047 Uiso 1 1 d R . .
C55 C 0.8065(2) 0.55280(14) 0.11065(7) 0.0387(4) Uani 1 1 d . . .
C56 C 0.7669(2) 0.56719(14) 0.16541(7) 0.0384(4) Uani 1 1 d . . .
H56 H 0.7731 0.4993 0.1928 0.046 Uiso 1 1 d R . .
C57 C 0.8571(3) 0.43161(17) 0.09186(8) 0.0585(5) Uani 1 1 d . . .
H57A H 0.8127 0.4313 0.0585 0.088 Uiso 1 1 d R . .
H57B H 0.8190 0.3723 0.1198 0.088 Uiso 1 1 d R . .
H57C H 0.9732 0.4133 0.0849 0.088 Uiso 1 1 d R . .

loop_
_atom_site_aniso_label
_atom_site_aniso_U_11
_atom_site_aniso_U_22
_atom_site_aniso_U_33
_atom_site_aniso_U_23
_atom_site_aniso_U_13
_atom_site_aniso_U_12
N1 0.0346(8) 0.0381(7) 0.0395(7) -0.0018(6) 0.0004(6) -0.0044(6)
N2 0.0356(8) 0.0565(9) 0.0495(9) -0.0071(7) -0.0013(7) -0.0060(7)
N3 0.0298(7) 0.0313(6) 0.0349(7) -0.0062(5) -0.0025(5) -0.0029(5)
N4 0.0328(7) 0.0390(7) 0.0317(7) -0.0039(5) -0.0031(5) -0.0059(5)
N5 0.0361(8) 0.0355(7) 0.0344(7) -0.0018(5) -0.0029(6) -0.0015(5)
N6 0.0505(9) 0.0380(7) 0.0341(7) -0.0030(6) -0.0040(6) -0.0035(6)
N7 0.0398(8) 0.0542(9) 0.0280(7) -0.0019(6) -0.0069(6) -0.0027(6)
N8 0.0396(9) 0.0535(9) 0.0466(8) -0.0018(7) -0.0075(7) -0.0022(7)
N9 0.0340(8) 0.0399(7) 0.0336(7) -0.0086(5) -0.0050(6) -0.0010(6)
N10 0.0369(8) 0.0435(7) 0.0332(7) -0.0035(6) -0.0056(6) -0.0049(6)
N11 0.0420(8) 0.0352(7) 0.0307(7) -0.0075(5) -0.0031(6) 0.0007(6)
N12 0.0382(8) 0.0343(7) 0.0339(7) -0.0062(5) -0.0001(6) -0.0043(5)
O1 0.0418(8) 0.0613(9) 0.0774(10) 0.0352(7) 0.0054(7) 0.0028(6)
O2 0.0415(7) 0.0335(6) 0.0985(11) -0.0166(7) 0.0153(7) -0.0073(5)
O3 0.0482(8) 0.0469(7) 0.0417(7) 0.0010(5) 0.0023(6) 0.0080(6)
O4 0.0426(8) 0.1023(11) 0.0315(6) -0.0123(7) -0.0056(6) -0.0014(7)
O5 0.0497(9) 0.0787(10) 0.0806(10) -0.0488(9) -0.0212(7) 0.0097(7)
O6 0.0636(9) 0.0577(8) 0.0392(7) -0.0123(6) -0.0138(6) 0.0199(7)
C1 0.0338(8) 0.0388(8) 0.0241(7) -0.0036(6) -0.0039(6) -0.0056(6)
C2 0.0335(8) 0.0330(7) 0.0299(7) -0.0043(6) -0.0056(6) -0.0033(6)
C3 0.0308(8) 0.0342(8) 0.0312(7) -0.0083(6) -0.0037(6) -0.0049(6)
C4 0.0332(8) 0.0350(8) 0.0301(7) -0.0045(6) -0.0036(6) -0.0078(6)
C5 0.0343(9) 0.0344(8) 0.0288(7) -0.0042(6) -0.0065(6) -0.0043(6)
C6 0.0292(8) 0.0411(8) 0.0280(7) -0.0047(6) -0.0037(6) -0.0024(6)
C7 0.0341(9) 0.0440(9) 0.0295(8) 0.0007(6) -0.0031(6) -0.0040(7)
C8 0.0370(9) 0.0443(9) 0.0314(8) -0.0088(6) -0.0009(7) -0.0095(7)
C9 0.0347(11) 0.0717(14) 0.0674(13) -0.0128(11) 0.0014(9) -0.0128(9)
C10 0.0490(12) 0.0669(13) 0.0601(12) -0.0165(10) 0.0089(9) -0.0270(10)
C11 0.0585(12) 0.0515(10) 0.0401(9) -0.0120(8) 0.0041(8) -0.0209(9)
C12 0.0434(10) 0.0451(9) 0.0397(9) -0.0051(7) -0.0011(7) -0.0098(7)
C13 0.0869(18) 0.0564(13) 0.0664(14) -0.0032(10) 0.0135(12) -0.0300(12)
C14 0.0337(9) 0.0328(8) 0.0383(8) -0.0063(6) -0.0016(7) -0.0044(6)
C15 0.0297(8) 0.0367(8) 0.0293(7) -0.0076(6) -0.0059(6) -0.0042(6)
C16 0.0364(9) 0.0500(10) 0.0361(8) -0.0061(7) -0.0006(7) -0.0098(7)
C17 0.0300(9) 0.0573(11) 0.0438(9) -0.0170(8) 0.0000(7) -0.0031(7)
C18 0.0358(9) 0.0457(9) 0.0441(9) -0.0147(7) -0.0117(7) 0.0026(7)
C19 0.0361(9) 0.0362(8) 0.0396(8) -0.0056(7) -0.0076(7) -0.0038(7)
C20 0.0447(12) 0.0513(11) 0.0787(14) -0.0115(10) -0.0153(10) 0.0097(9)
C21 0.0341(9) 0.0372(8) 0.0334(8) -0.0034(6) -0.0061(7) -0.0038(6)
C22 0.0402(9) 0.0319(7) 0.0351(8) -0.0026(6) -0.0099(7) -0.0080(6)
C23 0.0601(12) 0.0439(10) 0.0355(9) 0.0004(7) -0.0062(8) -0.0033(8)
C24 0.0603(12) 0.0375(9) 0.0387(9) 0.0020(7) -0.0140(8) -0.0017(8)
C25 0.0483(10) 0.0334(8) 0.0445(9) -0.0057(7) -0.0111(8) -0.0030(7)
C26 0.0468(10) 0.0344(8) 0.0350(8) -0.0059(6) -0.0055(7) -0.0029(7)
C27 0.0721(15) 0.0409(10) 0.0579(12) -0.0068(9) -0.0122(10) 0.0098(9)
C31 0.0383(9) 0.0396(8) 0.0296(7) -0.0026(6) -0.0068(7) -0.0055(7)
C32 0.0381(9) 0.0438(9) 0.0305(8) -0.0075(6) -0.0045(7) -0.0054(7)
C33 0.0351(9) 0.0415(9) 0.0334(8) -0.0063(6) -0.0042(7) -0.0062(7)
C34 0.0366(9) 0.0408(8) 0.0304(7) -0.0039(6) -0.0072(6) -0.0069(7)
C35 0.0386(9) 0.0374(8) 0.0299(7) -0.0044(6) -0.0046(6) -0.0054(7)
C36 0.0359(9) 0.0384(8) 0.0331(8) -0.0033(6) -0.0051(7) -0.0018(7)
C37 0.0405(10) 0.0471(9) 0.0308(8) -0.0042(7) -0.0064(7) -0.0035(7)
C38 0.0400(10) 0.0420(9) 0.0356(8) 0.0015(7) -0.0088(7) -0.0060(7)
C39 0.0404(11) 0.0569(11) 0.0629(12) 0.0020(9) -0.0140(9) -0.0041(8)
C40 0.0557(13) 0.0558(11) 0.0583(12) 0.0012(9) -0.0282(10) -0.0109(9)
C41 0.0573(12) 0.0546(11) 0.0430(10) -0.0042(8) -0.0168(9) -0.0114(9)
C42 0.0431(10) 0.0562(11) 0.0401(9) -0.0055(8) -0.0106(8) -0.0040(8)
C43 0.0823(18) 0.0936(18) 0.0520(12) -0.0208(12) -0.0260(12) -0.0129(14)
C44 0.0375(9) 0.0484(9) 0.0363(8) -0.0114(7) -0.0058(7) -0.0020(7)
C45 0.0336(8) 0.0356(8) 0.0331(8) -0.0028(6) -0.0037(6) -0.0057(6)
C46 0.0412(10) 0.0473(9) 0.0394(9) -0.0016(7) -0.0110(7) -0.0055(7)
C47 0.0350(9) 0.0398(9) 0.0537(10) -0.0012(8) -0.0077(8) 0.0004(7)
C48 0.0399(10) 0.0376(9) 0.0520(10) -0.0084(7) 0.0001(8) -0.0023(7)
C49 0.0395(10) 0.0435(9) 0.0383(8) -0.0101(7) -0.0038(7) -0.0035(7)
C50 0.0522(13) 0.0677(14) 0.0724(14) -0.0299(11) 0.0020(11) 0.0071(10)
C51 0.0391(9) 0.0427(9) 0.0324(8) -0.0085(7) -0.0055(7) -0.0021(7)
C52 0.0337(8) 0.0367(8) 0.0300(7) -0.0058(6) -0.0053(6) -0.0046(6)
C53 0.0435(10) 0.0365(8) 0.0335(8) 0.0006(6) -0.0014(7) -0.0025(7)
C54 0.0409(10) 0.0439(9) 0.0307(8) -0.0077(7) -0.0020(7) -0.0023(7)
C55 0.0414(10) 0.0372(8) 0.0374(8) -0.0088(7) -0.0075(7) -0.0020(7)
C56 0.0455(10) 0.0345(8) 0.0336(8) -0.0035(6) -0.0070(7) -0.0028(7)
C57 0.0862(16) 0.0394(10) 0.0483(11) -0.0149(8) -0.0105(10) 0.0010(10)

loop_
_geom_bond_atom_site_label_1
_geom_bond_atom_site_label_2
_geom_bond_distance
_geom_bond_site_symmetry_2
_geom_bond_publ_flag
N1 C7 1.356(2) . ?
N1 C8 1.409(2) . ?
N2 C8 1.332(2) . ?
N2 C9 1.341(3) . ?
N3 C14 1.355(2) . ?
N3 C15 1.4071(19) . ?
N4 C15 1.340(2) . ?
N4 C16 1.341(2) . ?
N5 C21 1.371(2) . ?
N5 C22 1.410(2) . ?
N6 C22 1.336(2) . ?
N6 C23 1.342(2) . ?
N7 C37 1.347(2) . ?
N7 C38 1.414(2) . ?
N8 C38 1.332(2) . ?
N8 C39 1.337(3) . ?
N9 C44 1.363(2) . ?
N9 C45 1.402(2) . ?
N10 C46 1.339(2) . ?
N10 C45 1.343(2) . ?
N11 C51 1.367(2) . ?
N11 C52 1.4068(19) . ?
N12 C52 1.332(2) . ?
N12 C53 1.339(2) . ?
O1 C7 1.215(2) . ?
O2 C14 1.2197(19) . ?
O3 C21 1.2170(19) . ?
O4 C37 1.221(2) . ?
O5 C44 1.213(2) . ?
O6 C51 1.210(2) . ?
C1 C2 1.388(2) . ?
C1 C6 1.391(2) . ?
C1 C7 1.504(2) . ?
C2 C3 1.385(2) . ?
C3 C4 1.396(2) . ?
C3 C14 1.500(2) . ?
C4 C5 1.388(2) . ?
C5 C6 1.396(2) . ?
C5 C21 1.503(2) . ?
C8 C12 1.391(2) . ?
C9 C10 1.371(3) . ?
C10 C11 1.377(3) . ?
C11 C12 1.386(3) . ?
C11 C13 1.500(3) . ?
C15 C19 1.392(2) . ?
C16 C17 1.381(3) . ?
C17 C18 1.388(3) . ?
C18 C19 1.386(2) . ?
C18 C20 1.504(3) . ?
C22 C26 1.393(2) . ?
C23 C24 1.369(3) . ?
C24 C25 1.384(3) . ?
C25 C26 1.392(2) . ?
C25 C27 1.500(3) . ?
C31 C32 1.387(2) . ?
C31 C36 1.393(2) . ?
C31 C37 1.500(2) . ?
C32 C33 1.385(2) . ?
C33 C34 1.393(2) . ?
C33 C44 1.502(2) . ?
C34 C35 1.388(2) . ?
C35 C36 1.392(2) . ?
C35 C51 1.504(2) . ?
C38 C42 1.382(2) . ?
C39 C40 1.371(3) . ?
C40 C41 1.381(3) . ?
C41 C42 1.382(3) . ?
C41 C43 1.501(3) . ?
C45 C49 1.389(2) . ?
C46 C47 1.372(3) . ?
C47 C48 1.395(3) . ?
C48 C49 1.385(3) . ?
C48 C50 1.497(3) . ?
C52 C56 1.391(2) . ?
C53 C54 1.376(2) . ?
C54 C55 1.384(2) . ?
C55 C56 1.384(2) . ?
C55 C57 1.504(2) . ?

loop_
_cod_related_entry_id
_cod_related_entry_database
_cod_related_entry_code
1 ChemSpider 30658493
